data_4073709
loop_
_publ_author_name
'Wiecko, Michal'
'Roesky, Peter W.'

_publ_contact_author
;
      Prof. Dr. Peter Roesky
      Freie Universitaet Berlin
      Fabeckstr. 34-36
      14195 Berlin
      Bundesrepublik Deutschland
;
_publ_section_title
;
 Gallium(I)&#x2212;Lanthanide(II) Donor&#x2212;Acceptor Bonds
;
_journal_issue 19
_journal_name_full Organometallics
_journal_page_first 4846
_journal_paper_doi 10.1021/om7005672
_journal_volume 26
_journal_year 2007
_chemical_formula_moiety 'C34 H53 Ga O Yb'
_chemical_formula_sum 'C34 H53 Ga O Yb'
_chemical_formula_weight 720.52
_chemical_name_systematic
; 
 ? 
;
_space_group_IT_number 61
_symmetry_cell_setting orthorhombic
_symmetry_Int_Tables_number 61
_symmetry_space_group_name_Hall '-P 2ac 2ab'
_symmetry_space_group_name_H-M 'P b c a'
_atom_sites_solution_hydrogens geom
_atom_sites_solution_primary direct
_atom_sites_solution_secondary difmap
_audit_creation_date 07-03-22
_audit_creation_method 'STOE X-RED'
_cell_angle_alpha 90.00
_cell_angle_beta 90.00
_cell_angle_gamma 90.00
_cell_formula_units_Z 8
_cell_length_a 15.9742(7)
_cell_length_b 22.7462(11)
_cell_length_c 18.2842(13)
_cell_measurement_reflns_used 16224
_cell_measurement_temperature 200(2)
_cell_measurement_theta_max 29.59
_cell_measurement_theta_min 2.70
_cell_volume 6643.6(6)
_computing_cell_refinement 'STOE X-AREA, PLATON (A.L.Spek, 2005)'
_computing_data_collection 'STOE X-AREA'
_computing_data_reduction 'STOE X-RED, PLATON (A.L.Spek, 2005)'
_computing_molecular_graphics 'Diamond 2.1e'
_computing_publication_material 'X-STEP32, Microsoft Word'
_computing_structure_refinement 'SHELXL-97 (Sheldrick, 1997)'
_computing_structure_solution 'SHELXS-97 (Sheldrick, 1997)'
_diffrn_ambient_temperature 200(2)
_diffrn_measured_fraction_theta_full 0.998
_diffrn_measured_fraction_theta_max 0.998
_diffrn_measurement_device_type 'STOE IPDS 2T'
_diffrn_measurement_method 'area detector'
_diffrn_radiation_monochromator graphite
_diffrn_radiation_source 'fine-focus sealed tube'
_diffrn_radiation_type MoK\a
_diffrn_radiation_wavelength 0.71073
_diffrn_reflns_av_R_equivalents 0.0380
_diffrn_reflns_av_sigmaI/netI 0.0355
_diffrn_reflns_limit_h_max 16
_diffrn_reflns_limit_h_min -18
_diffrn_reflns_limit_k_max 27
_diffrn_reflns_limit_k_min -23
_diffrn_reflns_limit_l_max 21
_diffrn_reflns_limit_l_min -17
_diffrn_reflns_number 16462
_diffrn_reflns_theta_full 25.02
_diffrn_reflns_theta_max 25.02
_diffrn_reflns_theta_min 2.70
_exptl_absorpt_coefficient_mu 3.631
_exptl_absorpt_correction_T_max 0.4177
_exptl_absorpt_correction_T_min 0.2662
_exptl_absorpt_correction_type integration
_exptl_absorpt_process_details 'STOE X-RED & X-SHAPE'
_exptl_crystal_colour 'dark brown'
_exptl_crystal_density_diffrn 1.441
_exptl_crystal_density_method 'not measured'
_exptl_crystal_description prsim
_exptl_crystal_F_000 2928
_exptl_crystal_size_max 0.391
_exptl_crystal_size_mid 0.326
_exptl_crystal_size_min 0.274
_refine_diff_density_max 0.296
_refine_diff_density_min -0.604
_refine_diff_density_rms 0.072
_refine_ls_extinction_method none
_refine_ls_goodness_of_fit_ref 1.004
_refine_ls_hydrogen_treatment constr
_refine_ls_matrix_type full
_refine_ls_number_parameters 349
_refine_ls_number_reflns 5848
_refine_ls_number_restraints 0
_refine_ls_restrained_S_all 1.004
_refine_ls_R_factor_all 0.0425
_refine_ls_R_factor_gt 0.0259
_refine_ls_shift/su_max 0.003
_refine_ls_shift/su_mean 0.000
_refine_ls_structure_factor_coef Fsqd
_refine_ls_weighting_details 'calc w=1/[\s^2^(Fo^2^)+(0.0214P)^2^+0.0000P] where P=(Fo^2^+2Fc^2^)/3'
_refine_ls_weighting_scheme calc
_refine_ls_wR_factor_gt 0.0469
_refine_ls_wR_factor_ref 0.0496
_reflns_number_gt 4508
_reflns_number_total 5848
_reflns_threshold_expression >2sigma(I)
_cod_data_source_file om7005672-file001.cif
_cod_data_source_block 2
_cod_database_code 4073709

loop_
_symmetry_equiv_pos_as_xyz
'x, y, z'
'-x+1/2, -y, z+1/2'
'x+1/2, -y+1/2, -z'
'-x, y+1/2, -z+1/2'
'-x, -y, -z'
'x-1/2, y, -z-1/2'
'-x-1/2, y-1/2, z'
'x, -y-1/2, z-1/2'

loop_
_atom_site_label
_atom_site_type_symbol
_atom_site_fract_x
_atom_site_fract_y
_atom_site_fract_z
_atom_site_U_iso_or_equiv
_atom_site_adp_type
_atom_site_occupancy
_atom_site_symmetry_multiplicity
_atom_site_calc_flag
_atom_site_refinement_flags
C1 C 0.1923(3) 0.93300(17) -0.02619(19) 0.0364(9) Uani 1 1 d .
C2 C 0.1378(2) 0.8848(2) -0.02652(19) 0.0382(9) Uani 1 1 d .
C3 C 0.1865(2) 0.83270(18) -0.0279(2) 0.0373(9) Uani 1 1 d .
C4 C 0.2711(2) 0.84956(17) -0.0285(2) 0.0359(9) Uani 1 1 d .
C5 C 0.2752(2) 0.91165(16) -0.02705(19) 0.0314(8) Uani 1 1 d .
C6 C 0.1665(3) 0.99643(19) -0.0340(2) 0.0592(13) Uani 1 1 d .
H6A H 0.2126 1.0219 -0.0184 0.089 Uiso 1 1 calc R
H6B H 0.1172 1.0040 -0.0034 0.089 Uiso 1 1 calc R
H6C H 0.1528 1.0046 -0.0852 0.089 Uiso 1 1 calc R
C7 C 0.0447(3) 0.8878(2) -0.0390(2) 0.0613(13) Uani 1 1 d .
H7A H 0.0210 0.9202 -0.0103 0.092 Uiso 1 1 calc R
H7B H 0.0188 0.8507 -0.0239 0.092 Uiso 1 1 calc R
H7C H 0.0336 0.8946 -0.0911 0.092 Uiso 1 1 calc R
C8 C 0.1548(3) 0.7706(2) -0.0364(3) 0.0609(13) Uani 1 1 d .
H8A H 0.1546 0.7599 -0.0883 0.091 Uiso 1 1 calc R
H8B H 0.0978 0.7679 -0.0169 0.091 Uiso 1 1 calc R
H8C H 0.1914 0.7436 -0.0095 0.091 Uiso 1 1 calc R
C9 C 0.3454(3) 0.8095(2) -0.0410(3) 0.0569(13) Uani 1 1 d .
H9A H 0.3315 0.7696 -0.0246 0.085 Uiso 1 1 calc R
H9B H 0.3936 0.8241 -0.0132 0.085 Uiso 1 1 calc R
H9C H 0.3592 0.8088 -0.0932 0.085 Uiso 1 1 calc R
C10 C 0.3537(3) 0.9478(2) -0.0344(2) 0.0513(11) Uani 1 1 d .
H10A H 0.3422 0.9884 -0.0194 0.077 Uiso 1 1 calc R
H10B H 0.3724 0.9474 -0.0854 0.077 Uiso 1 1 calc R
H10C H 0.3976 0.9312 -0.0031 0.077 Uiso 1 1 calc R
C11 C 0.0707(3) 0.89739(17) 0.1852(2) 0.0425(10) Uani 1 1 d .
C12 C 0.1350(3) 0.90612(16) 0.2348(2) 0.0391(9) Uani 1 1 d .
C13 C 0.1747(2) 0.85219(18) 0.2475(2) 0.0379(9) Uani 1 1 d .
C14 C 0.1346(3) 0.80935(15) 0.2047(2) 0.0407(10) Uani 1 1 d .
C15 C 0.0691(2) 0.8371(2) 0.1659(2) 0.0445(11) Uani 1 1 d .
C16 C 0.0087(4) 0.9433(3) 0.1597(3) 0.092(2) Uani 1 1 d .
H16A H -0.0279 0.9544 0.2005 0.138 Uiso 1 1 calc R
H16B H -0.0252 0.9273 0.1198 0.138 Uiso 1 1 calc R
H16C H 0.0390 0.9781 0.1424 0.138 Uiso 1 1 calc R
C17 C 0.1499(4) 0.9613(2) 0.2794(3) 0.082(2) Uani 1 1 d .
H17A H 0.1199 0.9583 0.3260 0.123 Uiso 1 1 calc R
H17B H 0.1293 0.9955 0.2522 0.123 Uiso 1 1 calc R
H17C H 0.2099 0.9658 0.2887 0.123 Uiso 1 1 calc R
C18 C 0.2419(3) 0.8424(3) 0.3046(3) 0.0780(17) Uani 1 1 d .
H18A H 0.2909 0.8666 0.2929 0.117 Uiso 1 1 calc R
H18B H 0.2580 0.8008 0.3050 0.117 Uiso 1 1 calc R
H18C H 0.2203 0.8535 0.3528 0.117 Uiso 1 1 calc R
C19 C 0.1504(4) 0.74392(19) 0.2062(3) 0.084(2) Uani 1 1 d .
H19A H 0.1025 0.7240 0.2288 0.126 Uiso 1 1 calc R
H19B H 0.2011 0.7358 0.2347 0.126 Uiso 1 1 calc R
H19C H 0.1578 0.7295 0.1561 0.126 Uiso 1 1 calc R
C20 C 0.0029(3) 0.8053(3) 0.1230(3) 0.094(2) Uani 1 1 d .
H20A H 0.0293 0.7825 0.0838 0.141 Uiso 1 1 calc R
H20B H -0.0359 0.8340 0.1016 0.141 Uiso 1 1 calc R
H20C H -0.0280 0.7788 0.1555 0.141 Uiso 1 1 calc R
C21 C 0.3671(2) 1.09030(16) 0.1620(2) 0.0375(9) Uani 1 1 d .
C22 C 0.3331(2) 1.10416(15) 0.0923(2) 0.0331(9) Uani 1 1 d .
C23 C 0.2471(2) 1.11746(14) 0.1022(2) 0.0323(7) Uani 1 1 d .
C24 C 0.2284(2) 1.11119(15) 0.1783(2) 0.0365(9) Uani 1 1 d .
C25 C 0.3034(3) 1.09542(16) 0.2143(2) 0.0413(10) Uani 1 1 d .
C26 C 0.4577(3) 1.0779(2) 0.1772(3) 0.0745(16) Uani 1 1 d .
H26A H 0.4805 1.0529 0.1382 0.112 Uiso 1 1 calc R
H26B H 0.4630 1.0576 0.2242 0.112 Uiso 1 1 calc R
H26C H 0.4889 1.1149 0.1789 0.112 Uiso 1 1 calc R
C27 C 0.3816(3) 1.10924(19) 0.0229(2) 0.0551(12) Uani 1 1 d .
H27A H 0.4092 1.1477 0.0209 0.083 Uiso 1 1 calc R
H27B H 0.3436 1.1052 -0.0189 0.083 Uiso 1 1 calc R
H27C H 0.4240 1.0781 0.0210 0.083 Uiso 1 1 calc R
C28 C 0.1881(3) 1.13899(19) 0.0439(3) 0.0552(12) Uani 1 1 d .
H28A H 0.1338 1.1194 0.0494 0.083 Uiso 1 1 calc R
H28B H 0.2113 1.1300 -0.0044 0.083 Uiso 1 1 calc R
H28C H 0.1807 1.1816 0.0487 0.083 Uiso 1 1 calc R
C29 C 0.1460(3) 1.1252(2) 0.2133(3) 0.0699(15) Uani 1 1 d .
H29A H 0.1433 1.1068 0.2616 0.105 Uiso 1 1 calc R
H29B H 0.1005 1.1102 0.1826 0.105 Uiso 1 1 calc R
H29C H 0.1404 1.1679 0.2184 0.105 Uiso 1 1 calc R
C30 C 0.3128(4) 1.0885(2) 0.2957(2) 0.0732(17) Uani 1 1 d .
H30A H 0.3393 1.1237 0.3161 0.110 Uiso 1 1 calc R
H30B H 0.3477 1.0541 0.3062 0.110 Uiso 1 1 calc R
H30C H 0.2575 1.0831 0.3179 0.110 Uiso 1 1 calc R
C31 C 0.4248(3) 0.8800(2) 0.1559(3) 0.0625(13) Uani 1 1 d .
H31A H 0.4288 0.8935 0.2073 0.075 Uiso 1 1 calc R
H31B H 0.4280 0.9147 0.1233 0.075 Uiso 1 1 calc R
C32 C 0.4931(3) 0.8375(2) 0.1388(3) 0.0593(12) Uani 1 1 d .
H32A H 0.5094 0.8400 0.0866 0.071 Uiso 1 1 calc R
H32B H 0.5429 0.8450 0.1695 0.071 Uiso 1 1 calc R
C33 C 0.4562(3) 0.7798(2) 0.1555(4) 0.0805(18) Uani 1 1 d .
H33A H 0.4724 0.7507 0.1178 0.097 Uiso 1 1 calc R
H33B H 0.4760 0.7657 0.2037 0.097 Uiso 1 1 calc R
C34 C 0.3653(3) 0.78739(18) 0.1563(3) 0.0558(12) Uani 1 1 d .
H34A H 0.3392 0.7633 0.1173 0.067 Uiso 1 1 calc R
H34B H 0.3422 0.7748 0.2040 0.067 Uiso 1 1 calc R
O1 O 0.34825(15) 0.84865(12) 0.14411(15) 0.0422(6) Uani 1 1 d .
Ga1 Ga 0.26750(3) 1.018245(16) 0.13603(2) 0.03416(10) Uani 1 1 d .
Yb1 Yb 0.211051(8) 0.881404(6) 0.105869(8) 0.02616(5) Uani 1 1 d .

loop_
_atom_site_aniso_label
_atom_site_aniso_U_11
_atom_site_aniso_U_22
_atom_site_aniso_U_33
_atom_site_aniso_U_23
_atom_site_aniso_U_13
_atom_site_aniso_U_12
C1 0.049(3) 0.038(2) 0.0226(17) -0.0042(16) -0.0038(17) 0.0139(19)
C2 0.0325(19) 0.055(2) 0.0267(18) -0.0063(19) -0.0056(16) 0.006(2)
C3 0.041(2) 0.039(2) 0.032(2) -0.0078(17) -0.0019(18) -0.0021(18)
C4 0.039(2) 0.039(2) 0.0299(19) -0.0035(16) 0.0047(17) 0.0084(17)
C5 0.033(2) 0.035(2) 0.0264(18) -0.0026(15) 0.0016(17) -0.0013(16)
C6 0.088(4) 0.046(3) 0.043(2) -0.002(2) -0.020(2) 0.022(3)
C7 0.039(2) 0.101(4) 0.044(3) -0.007(3) -0.010(2) 0.012(3)
C8 0.074(4) 0.050(3) 0.059(3) -0.019(2) 0.004(3) -0.016(3)
C9 0.055(3) 0.063(3) 0.053(3) -0.006(2) 0.009(2) 0.021(2)
C10 0.053(3) 0.057(3) 0.044(2) 0.003(2) 0.010(2) -0.013(2)
C11 0.043(2) 0.048(3) 0.037(2) 0.0102(18) 0.0138(19) 0.0187(19)
C12 0.056(3) 0.0316(19) 0.030(2) 0.0002(16) 0.0101(19) -0.006(2)
C13 0.033(2) 0.047(2) 0.035(2) 0.0134(19) 0.0024(17) -0.0036(19)
C14 0.047(2) 0.0252(19) 0.050(2) 0.0041(17) 0.023(2) 0.0020(18)
C15 0.033(2) 0.068(3) 0.032(2) -0.013(2) 0.0101(17) -0.016(2)
C16 0.083(4) 0.127(5) 0.066(4) 0.038(3) 0.027(3) 0.068(4)
C17 0.139(6) 0.051(3) 0.057(3) -0.023(2) 0.047(3) -0.036(3)
C18 0.055(3) 0.128(5) 0.051(3) 0.029(3) -0.001(2) 0.004(3)
C19 0.100(4) 0.034(2) 0.118(5) 0.004(3) 0.068(4) 0.001(3)
C20 0.060(3) 0.162(6) 0.059(4) -0.028(4) 0.012(3) -0.059(4)
C21 0.033(2) 0.0322(19) 0.047(2) 0.0048(17) -0.0060(18) -0.0055(17)
C22 0.0371(19) 0.029(2) 0.034(2) 0.0015(15) 0.0060(16) -0.0031(15)
C23 0.0351(17) 0.0231(15) 0.0388(19) 0.0015(16) -0.0050(16) -0.0033(18)
C24 0.041(2) 0.0237(17) 0.045(2) -0.0034(16) 0.0120(18) -0.0038(16)
C25 0.068(3) 0.0314(18) 0.0245(18) 0.0047(16) -0.0033(19) -0.013(2)
C26 0.043(3) 0.078(3) 0.103(4) 0.018(3) -0.026(3) -0.001(3)
C27 0.069(3) 0.045(3) 0.051(3) 0.006(2) 0.025(2) -0.006(2)
C28 0.058(3) 0.036(2) 0.071(3) 0.008(2) -0.027(2) 0.002(2)
C29 0.075(3) 0.043(3) 0.092(4) -0.002(2) 0.046(3) -0.001(3)
C30 0.124(5) 0.059(3) 0.037(3) -0.003(2) -0.007(3) -0.027(3)
C31 0.041(2) 0.055(3) 0.092(4) -0.002(3) -0.016(2) -0.008(2)
C32 0.032(2) 0.085(3) 0.061(3) 0.000(3) -0.004(2) -0.001(2)
C33 0.041(3) 0.065(3) 0.136(6) 0.013(3) 0.004(3) 0.015(3)
C34 0.046(3) 0.041(2) 0.080(3) 0.004(2) 0.003(2) 0.005(2)
O1 0.0291(13) 0.0493(16) 0.0483(16) 0.0014(14) -0.0059(13) 0.0051(12)
Ga1 0.0432(2) 0.02577(19) 0.0336(2) 0.00039(17) 0.00303(18) -0.00333(17)
Yb1 0.02518(7) 0.02760(7) 0.02570(7) -0.00089(7) -0.00020(7) 0.00130(7)

loop_
_atom_type_symbol
_atom_type_description
_atom_type_scat_dispersion_real
_atom_type_scat_dispersion_imag
_atom_type_scat_source
C C 0.0033 0.0016 'International Tables Vol C Tables 4.2.6.8 and 6.1.1.4'
H H 0.0000 0.0000 'International Tables Vol C Tables 4.2.6.8 and 6.1.1.4'
O O 0.0106 0.0060 'International Tables Vol C Tables 4.2.6.8 and 6.1.1.4'
Ga Ga 0.2307 1.6083 'International Tables Vol C Tables 4.2.6.8 and 6.1.1.4'
Yb Yb -0.3850 5.5486 'International Tables Vol C Tables 4.2.6.8 and 6.1.1.4'

loop_
_geom_angle_atom_site_label_1
_geom_angle_atom_site_label_2
_geom_angle_atom_site_label_3
_geom_angle
C2 C1 C5 108.3(3)
C2 C1 C6 125.3(4)
C5 C1 C6 125.9(4)
C2 C1 Yb1 74.5(2)
C5 C1 Yb1 75.9(2)
C6 C1 Yb1 122.0(2)
C1 C2 C3 108.3(3)
C1 C2 C7 125.4(4)
C3 C2 C7 125.3(4)
C1 C2 Yb1 75.4(2)
C3 C2 Yb1 75.8(2)
C7 C2 Yb1 124.6(3)
C4 C3 C2 107.4(3)
C4 C3 C8 125.3(4)
C2 C3 C8 126.9(4)
C4 C3 Yb1 75.9(2)
C2 C3 Yb1 73.8(2)
C8 C3 Yb1 121.5(3)
C3 C4 C5 108.5(3)
C3 C4 C9 126.2(4)
C5 C4 C9 124.6(4)
C3 C4 Yb1 74.3(2)
C5 C4 Yb1 74.6(2)
C9 C4 Yb1 124.8(3)
C1 C5 C4 107.5(3)
C1 C5 C10 126.5(3)
C4 C5 C10 125.7(4)
C1 C5 Yb1 74.0(2)
C4 C5 Yb1 75.3(2)
C10 C5 Yb1 122.0(2)
C12 C11 C15 108.4(3)
C12 C11 C16 126.0(4)
C15 C11 C16 125.5(5)
C12 C11 Yb1 75.8(2)
C15 C11 Yb1 75.5(2)
C16 C11 Yb1 118.2(3)
C11 C12 C13 108.6(3)
C11 C12 C17 126.0(4)
C13 C12 C17 124.5(4)
C11 C12 Yb1 74.5(2)
C13 C12 Yb1 76.0(2)
C17 C12 Yb1 124.7(3)
C12 C13 C14 108.0(3)
C12 C13 C18 124.3(4)
C14 C13 C18 127.3(4)
C12 C13 Yb1 74.2(2)
C14 C13 Yb1 74.8(2)
C18 C13 Yb1 122.6(3)
C13 C14 C15 108.0(3)
C13 C14 C19 126.7(5)
C15 C14 C19 125.0(4)
C13 C14 Yb1 75.4(2)
C15 C14 Yb1 74.4(2)
C19 C14 Yb1 122.0(3)
C14 C15 C11 107.1(3)
C14 C15 C20 124.7(5)
C11 C15 C20 127.5(5)
C14 C15 Yb1 75.6(2)
C11 C15 Yb1 74.2(2)
C20 C15 Yb1 123.8(3)
C25 C21 C22 108.5(3)
C25 C21 C26 126.2(4)
C22 C21 C26 125.1(4)
C25 C21 Ga1 72.7(2)
C22 C21 Ga1 73.3(2)
C26 C21 Ga1 124.2(3)
C23 C22 C21 107.6(3)
C23 C22 C27 126.6(4)
C21 C22 C27 125.6(4)
C23 C22 Ga1 72.7(2)
C21 C22 Ga1 71.4(2)
C27 C22 Ga1 125.7(3)
C22 C23 C24 107.8(3)
C22 C23 C28 125.8(4)
C24 C23 C28 126.2(4)
C22 C23 Ga1 72.31(19)
C24 C23 Ga1 71.28(19)
C28 C23 Ga1 125.6(2)
C25 C24 C23 107.6(3)
C25 C24 C29 126.8(4)
C23 C24 C29 125.3(4)
C25 C24 Ga1 72.4(2)
C23 C24 Ga1 73.3(2)
C29 C24 Ga1 124.7(3)
C21 C25 C24 108.6(3)
C21 C25 C30 126.4(4)
C24 C25 C30 124.9(4)
C21 C25 Ga1 72.4(2)
C24 C25 Ga1 72.4(2)
C30 C25 Ga1 123.5(3)
O1 C31 C32 105.6(4)
C33 C32 C31 104.0(4)
C34 C33 C32 107.1(4)
O1 C34 C33 107.5(4)
C31 O1 C34 107.3(3)
C31 O1 Yb1 131.6(3)
C34 O1 Yb1 121.0(2)
C21 Ga1 C24 58.60(13)
C21 Ga1 C25 34.92(14)
C24 Ga1 C25 35.22(14)
C21 Ga1 C22 35.29(13)
C24 Ga1 C22 58.72(13)
C25 Ga1 C22 58.41(13)
C21 Ga1 C23 58.42(12)
C24 Ga1 C23 35.42(13)
C25 Ga1 C23 58.43(13)
C22 Ga1 C23 34.98(12)
C21 Ga1 Yb1 152.44(10)
C24 Ga1 Yb1 147.05(9)
C25 Ga1 Yb1 151.82(9)
C22 Ga1 Yb1 148.21(9)
C23 Ga1 Yb1 145.36(9)
O1 Yb1 C2 131.55(10)
O1 Yb1 C11 129.79(11)
C2 Yb1 C11 96.82(12)
O1 Yb1 C1 119.51(11)
C2 Yb1 C1 30.12(12)
C11 Yb1 C1 109.30(12)
O1 Yb1 C12 102.62(11)
C2 Yb1 C12 125.58(12)
C11 Yb1 C12 29.68(13)
C1 Yb1 C12 129.62(12)
O1 Yb1 C15 121.74(12)
C2 Yb1 C15 90.63(12)
C11 Yb1 C15 30.37(13)
C1 Yb1 C15 115.50(13)
C12 Yb1 C15 49.53(12)
O1 Yb1 C3 105.42(11)
C2 Yb1 C3 30.41(11)
C11 Yb1 C3 114.83(13)
C1 Yb1 C3 49.88(11)
C12 Yb1 C3 143.49(12)
C15 Yb1 C3 95.28(12)
O1 Yb1 C5 89.70(10)
C2 Yb1 C5 49.75(11)
C11 Yb1 C5 139.34(11)
C1 Yb1 C5 30.11(11)
C12 Yb1 C5 153.06(11)
C15 Yb1 C5 140.22(11)
C3 Yb1 C5 49.74(11)
O1 Yb1 C14 91.68(11)
C2 Yb1 C14 114.73(13)
C11 Yb1 C14 49.61(11)
C1 Yb1 C14 143.46(13)
C12 Yb1 C14 49.30(11)
C15 Yb1 C14 30.08(13)
C3 Yb1 C14 106.68(12)
C5 Yb1 C14 155.57(11)
O1 Yb1 C4 81.97(10)
C2 Yb1 C4 49.58(11)
C11 Yb1 C4 144.18(13)
C1 Yb1 C4 49.53(11)
C12 Yb1 C4 173.31(12)
C15 Yb1 C4 123.90(12)
C3 Yb1 C4 29.87(11)
C5 Yb1 C4 30.02(10)
C14 Yb1 C4 126.36(11)
O1 Yb1 C13 81.01(10)
C2 Yb1 C13 140.05(12)
C11 Yb1 C13 49.22(12)
C1 Yb1 C13 158.16(12)
C12 Yb1 C13 29.79(11)
C15 Yb1 C13 49.44(12)
C3 Yb1 C13 136.34(12)
C5 Yb1 C13 170.07(11)
C14 Yb1 C13 29.80(12)
C4 Yb1 C13 149.35(12)
O1 Yb1 Ga1 89.69(6)
C2 Yb1 Ga1 104.08(10)
C11 Yb1 Ga1 90.58(9)
C1 Yb1 Ga1 76.64(8)
C12 Yb1 Ga1 77.33(8)
C15 Yb1 Ga1 120.88(9)
C3 Yb1 Ga1 125.26(9)
C5 Yb1 Ga1 78.90(7)
C14 Yb1 Ga1 125.49(8)
C4 Yb1 Ga1 107.78(8)
C13 Yb1 Ga1 97.44(9)

loop_
_geom_bond_atom_site_label_1
_geom_bond_atom_site_label_2
_geom_bond_distance
C1 C2 1.401(6)
C1 C5 1.410(5)
C1 C6 1.507(5)
C1 Yb1 2.701(4)
C2 C3 1.417(5)
C2 C7 1.507(5)
C2 Yb1 2.690(3)
C3 C4 1.404(5)
C3 C8 1.509(6)
C3 Yb1 2.714(4)
C4 C5 1.414(5)
C4 C9 1.514(5)
C4 Yb1 2.735(4)
C5 C10 1.506(5)
C5 Yb1 2.726(3)
C11 C12 1.385(6)
C11 C15 1.417(6)
C11 C16 1.513(6)
C11 Yb1 2.696(4)
C12 C13 1.400(5)
C12 C17 1.515(6)
C12 Yb1 2.711(4)
C13 C14 1.405(6)
C13 C18 1.514(6)
C13 Yb1 2.735(4)
C14 C15 1.412(6)
C14 C19 1.510(5)
C14 Yb1 2.728(4)
C15 C20 1.502(6)
C15 Yb1 2.713(4)
C21 C25 1.401(6)
C21 C22 1.422(5)
C21 C26 1.502(6)
C21 Ga1 2.333(4)
C22 C23 1.419(5)
C22 C27 1.491(5)
C22 Ga1 2.357(3)
C23 C24 1.429(5)
C23 C28 1.505(5)
C23 Ga1 2.363(3)
C24 C25 1.413(6)
C24 C29 1.497(6)
C24 Ga1 2.336(3)
C25 C30 1.504(5)
C25 Ga1 2.336(4)
C31 O1 1.431(5)
C31 C32 1.492(6)
C32 C33 1.471(7)
C33 C34 1.462(6)
C34 O1 1.437(5)
O1 Yb1 2.418(2)
Ga1 Yb1 3.2872(4)

loop_
_geom_torsion_atom_site_label_1
_geom_torsion_atom_site_label_2
_geom_torsion_atom_site_label_3
_geom_torsion_atom_site_label_4
_geom_torsion
C5 C1 C2 C3 -0.3(4)
C6 C1 C2 C3 172.2(4)
Yb1 C1 C2 C3 -69.3(3)
C5 C1 C2 C7 -168.7(4)
C6 C1 C2 C7 3.7(6)
Yb1 C1 C2 C7 122.3(4)
C5 C1 C2 Yb1 69.0(2)
C6 C1 C2 Yb1 -118.6(4)
C1 C2 C3 C4 0.0(4)
C7 C2 C3 C4 168.4(4)
Yb1 C2 C3 C4 -69.1(3)
C1 C2 C3 C8 -173.3(4)
C7 C2 C3 C8 -4.9(6)
Yb1 C2 C3 C8 117.6(4)
C1 C2 C3 Yb1 69.0(2)
C7 C2 C3 Yb1 -122.5(4)
C2 C3 C4 C5 0.3(4)
C8 C3 C4 C5 173.7(4)
Yb1 C3 C4 C5 -67.4(3)
C2 C3 C4 C9 -170.5(4)
C8 C3 C4 C9 3.0(6)
Yb1 C3 C4 C9 121.9(4)
C2 C3 C4 Yb1 67.7(3)
C8 C3 C4 Yb1 -118.9(4)
C2 C1 C5 C4 0.4(4)
C6 C1 C5 C4 -171.9(4)
Yb1 C1 C5 C4 68.5(3)
C2 C1 C5 C10 173.6(4)
C6 C1 C5 C10 1.3(6)
Yb1 C1 C5 C10 -118.3(4)
C2 C1 C5 Yb1 -68.1(3)
C6 C1 C5 Yb1 119.6(4)
C3 C4 C5 C1 -0.4(4)
C9 C4 C5 C1 170.5(4)
Yb1 C4 C5 C1 -67.6(2)
C3 C4 C5 C10 -173.7(4)
C9 C4 C5 C10 -2.8(6)
Yb1 C4 C5 C10 119.1(4)
C3 C4 C5 Yb1 67.1(3)
C9 C4 C5 Yb1 -121.9(4)
C15 C11 C12 C13 0.0(4)
C16 C11 C12 C13 176.2(4)
Yb1 C11 C12 C13 -69.1(3)
C15 C11 C12 C17 -169.0(4)
C16 C11 C12 C17 7.2(7)
Yb1 C11 C12 C17 121.9(4)
C15 C11 C12 Yb1 69.1(3)
C16 C11 C12 Yb1 -114.7(4)
C11 C12 C13 C14 0.3(4)
C17 C12 C13 C14 169.5(4)
Yb1 C12 C13 C14 -67.8(3)
C11 C12 C13 C18 -173.0(4)
C17 C12 C13 C18 -3.8(6)
Yb1 C12 C13 C18 118.9(4)
C11 C12 C13 Yb1 68.1(3)
C17 C12 C13 Yb1 -122.7(4)
C12 C13 C14 C15 -0.5(4)
C18 C13 C14 C15 172.5(4)
Yb1 C13 C14 C15 -67.8(3)
C12 C13 C14 C19 -173.5(4)
C18 C13 C14 C19 -0.5(7)
Yb1 C13 C14 C19 119.2(4)
C12 C13 C14 Yb1 67.3(3)
C18 C13 C14 Yb1 -119.6(4)
C13 C14 C15 C11 0.5(4)
C19 C14 C15 C11 173.6(4)
Yb1 C14 C15 C11 -68.0(3)
C13 C14 C15 C20 -170.1(4)
C19 C14 C15 C20 3.0(6)
Yb1 C14 C15 C20 121.4(4)
C13 C14 C15 Yb1 68.5(3)
C19 C14 C15 Yb1 -118.4(4)
C12 C11 C15 C14 -0.3(4)
C16 C11 C15 C14 -176.6(4)
Yb1 C11 C15 C14 69.0(3)
C12 C11 C15 C20 169.9(4)
C16 C11 C15 C20 -6.3(7)
Yb1 C11 C15 C20 -120.7(4)
C12 C11 C15 Yb1 -69.3(3)
C16 C11 C15 Yb1 114.4(4)
C25 C21 C22 C23 -0.5(4)
C26 C21 C22 C23 -175.3(4)
Ga1 C21 C22 C23 64.2(2)
C25 C21 C22 C27 174.2(4)
C26 C21 C22 C27 -0.7(6)
Ga1 C21 C22 C27 -121.1(4)
C25 C21 C22 Ga1 -64.7(3)
C26 C21 C22 Ga1 120.5(4)
C21 C22 C23 C24 -0.5(4)
C27 C22 C23 C24 -175.1(4)
Ga1 C22 C23 C24 62.8(2)
C21 C22 C23 C28 175.1(3)
C27 C22 C23 C28 0.4(6)
Ga1 C22 C23 C28 -121.6(3)
C21 C22 C23 Ga1 -63.3(2)
C27 C22 C23 Ga1 122.1(4)
C22 C23 C24 C25 1.3(4)
C28 C23 C24 C25 -174.2(3)
Ga1 C23 C24 C25 64.8(2)
C22 C23 C24 C29 175.4(4)
C28 C23 C24 C29 -0.1(6)
Ga1 C23 C24 C29 -121.1(4)
C22 C23 C24 Ga1 -63.5(2)
C28 C23 C24 Ga1 121.0(3)
C22 C21 C25 C24 1.3(4)
C26 C21 C25 C24 176.1(4)
Ga1 C21 C25 C24 -63.8(3)
C22 C21 C25 C30 -175.9(4)
C26 C21 C25 C30 -1.1(7)
Ga1 C21 C25 C30 119.0(4)
C22 C21 C25 Ga1 65.1(3)
C26 C21 C25 Ga1 -120.2(4)
C23 C24 C25 C21 -1.6(4)
C29 C24 C25 C21 -175.6(4)
Ga1 C24 C25 C21 63.8(3)
C23 C24 C25 C30 175.6(4)
C29 C24 C25 C30 1.6(6)
Ga1 C24 C25 C30 -119.0(4)
C23 C24 C25 Ga1 -65.4(2)
C29 C24 C25 Ga1 120.6(4)
O1 C31 C32 C33 -28.5(5)
C31 C32 C33 C34 19.1(6)
C32 C33 C34 O1 -2.9(6)
C32 C31 O1 C34 27.5(5)
C32 C31 O1 Yb1 -149.9(3)
C33 C34 O1 C31 -15.5(5)
C33 C34 O1 Yb1 162.2(4)
C25 C21 Ga1 C24 37.1(2)
C22 C21 Ga1 C24 -79.0(2)
C26 C21 Ga1 C24 159.5(4)
C22 C21 Ga1 C25 -116.1(3)
C26 C21 Ga1 C25 122.4(5)
C25 C21 Ga1 C22 116.1(3)
C26 C21 Ga1 C22 -121.5(5)
C25 C21 Ga1 C23 78.9(2)
C22 C21 Ga1 C23 -37.2(2)
C26 C21 Ga1 C23 -158.7(4)
C25 C21 Ga1 Yb1 -125.7(2)
C22 C21 Ga1 Yb1 118.2(2)
C26 C21 Ga1 Yb1 -3.3(5)
C25 C24 Ga1 C21 -36.8(2)
C23 C24 Ga1 C21 78.4(2)
C29 C24 Ga1 C21 -159.8(4)
C23 C24 Ga1 C25 115.2(3)
C29 C24 Ga1 C25 -123.0(5)
C25 C24 Ga1 C22 -78.3(2)
C23 C24 Ga1 C22 36.9(2)
C29 C24 Ga1 C22 158.6(4)
C25 C24 Ga1 C23 -115.2(3)
C29 C24 Ga1 C23 121.7(5)
C25 C24 Ga1 Yb1 128.7(2)
C23 C24 Ga1 Yb1 -116.1(2)
C29 C24 Ga1 Yb1 5.6(5)
C24 C25 Ga1 C21 116.8(3)
C30 C25 Ga1 C21 -122.5(5)
C21 C25 Ga1 C24 -116.8(3)
C30 C25 Ga1 C24 120.7(5)
C21 C25 Ga1 C22 -37.5(2)
C24 C25 Ga1 C22 79.3(2)
C30 C25 Ga1 C22 -160.0(5)
C21 C25 Ga1 C23 -78.8(2)
C24 C25 Ga1 C23 38.0(2)
C30 C25 Ga1 C23 158.7(5)
C21 C25 Ga1 Yb1 127.3(2)
C24 C25 Ga1 Yb1 -115.9(2)
C30 C25 Ga1 Yb1 4.8(6)
C23 C22 Ga1 C21 -116.0(3)
C27 C22 Ga1 C21 121.0(4)
C23 C22 Ga1 C24 -37.3(2)
C21 C22 Ga1 C24 78.6(2)
C27 C22 Ga1 C24 -160.4(4)
C23 C22 Ga1 C25 -78.9(2)
C21 C22 Ga1 C25 37.1(2)
C27 C22 Ga1 C25 158.1(4)
C21 C22 Ga1 C23 116.0(3)
C27 C22 Ga1 C23 -123.0(4)
C23 C22 Ga1 Yb1 114.7(2)
C21 C22 Ga1 Yb1 -129.3(2)
C27 C22 Ga1 Yb1 -8.3(5)
C22 C23 Ga1 C21 37.6(2)
C24 C23 Ga1 C21 -79.0(2)
C28 C23 Ga1 C21 159.4(4)
C22 C23 Ga1 C24 116.6(3)
C28 C23 Ga1 C24 -121.6(4)
C22 C23 Ga1 C25 78.8(2)
C24 C23 Ga1 C25 -37.8(2)
C28 C23 Ga1 C25 -159.4(4)
C24 C23 Ga1 C22 -116.6(3)
C28 C23 Ga1 C22 121.8(5)
C22 C23 Ga1 Yb1 -122.7(2)
C24 C23 Ga1 Yb1 120.8(2)
C28 C23 Ga1 Yb1 -0.9(5)
C31 O1 Yb1 C2 95.4(4)
C34 O1 Yb1 C2 -81.7(3)
C31 O1 Yb1 C11 -103.8(4)
C34 O1 Yb1 C11 79.1(3)
C31 O1 Yb1 C1 61.1(4)
C34 O1 Yb1 C1 -116.0(3)
C31 O1 Yb1 C12 -90.3(4)
C34 O1 Yb1 C12 92.7(3)
C31 O1 Yb1 C15 -140.2(4)
C34 O1 Yb1 C15 42.7(3)
C31 O1 Yb1 C3 113.4(4)
C34 O1 Yb1 C3 -63.7(3)
C31 O1 Yb1 C5 65.6(4)
C34 O1 Yb1 C5 -111.5(3)
C31 O1 Yb1 C14 -138.8(4)
C34 O1 Yb1 C14 44.1(3)
C31 O1 Yb1 C4 94.7(4)
C34 O1 Yb1 C4 -82.4(3)
C31 O1 Yb1 C13 -110.9(4)
C34 O1 Yb1 C13 72.0(3)
C31 O1 Yb1 Ga1 -13.3(4)
C34 O1 Yb1 Ga1 169.6(3)
C1 C2 Yb1 O1 -77.5(3)
C3 C2 Yb1 O1 36.1(3)
C7 C2 Yb1 O1 159.3(3)
C1 C2 Yb1 C11 117.2(2)
C3 C2 Yb1 C11 -129.2(2)
C7 C2 Yb1 C11 -5.9(4)
C3 C2 Yb1 C1 113.6(3)
C7 C2 Yb1 C1 -123.2(5)
C1 C2 Yb1 C12 109.2(2)
C3 C2 Yb1 C12 -137.2(2)
C7 C2 Yb1 C12 -13.9(4)
C1 C2 Yb1 C15 147.0(2)
C3 C2 Yb1 C15 -99.4(2)
C7 C2 Yb1 C15 23.9(4)
C1 C2 Yb1 C3 -113.6(3)
C7 C2 Yb1 C3 123.3(5)
C1 C2 Yb1 C5 -36.9(2)
C3 C2 Yb1 C5 76.7(2)
C7 C2 Yb1 C5 -160.1(4)
C1 C2 Yb1 C14 165.6(2)
C3 C2 Yb1 C14 -80.8(2)
C7 C2 Yb1 C14 42.5(4)
C1 C2 Yb1 C4 -76.6(2)
C3 C2 Yb1 C4 36.9(2)
C7 C2 Yb1 C4 160.2(5)
C1 C2 Yb1 C13 145.4(2)
C3 C2 Yb1 C13 -101.0(3)
C7 C2 Yb1 C13 22.2(5)
C1 C2 Yb1 Ga1 24.9(2)
C3 C2 Yb1 Ga1 138.5(2)
C7 C2 Yb1 Ga1 -98.3(4)
C12 C11 Yb1 O1 27.5(3)
C15 C11 Yb1 O1 -86.2(3)
C16 C11 Yb1 O1 151.1(4)
C12 C11 Yb1 C2 -166.8(2)
C15 C11 Yb1 C2 79.5(3)
C16 C11 Yb1 C2 -43.3(4)
C12 C11 Yb1 C1 -138.6(2)
C15 C11 Yb1 C1 107.7(2)
C16 C11 Yb1 C1 -15.1(4)
C15 C11 Yb1 C12 -113.7(3)
C16 C11 Yb1 C12 123.5(5)
C12 C11 Yb1 C15 113.7(3)
C16 C11 Yb1 C15 -122.8(5)
C12 C11 Yb1 C3 167.6(2)
C15 C11 Yb1 C3 53.9(3)
C16 C11 Yb1 C3 -68.9(4)
C12 C11 Yb1 C5 -136.1(2)
C15 C11 Yb1 C5 110.2(3)
C16 C11 Yb1 C5 -12.5(5)
C12 C11 Yb1 C14 76.3(2)
C15 C11 Yb1 C14 -37.3(2)
C16 C11 Yb1 C14 -160.1(5)
C12 C11 Yb1 C4 175.0(2)
C15 C11 Yb1 C4 61.4(3)
C16 C11 Yb1 C4 -61.4(5)
C12 C11 Yb1 C13 36.8(2)
C15 C11 Yb1 C13 -76.9(3)
C16 C11 Yb1 C13 160.3(5)
C12 C11 Yb1 Ga1 -62.6(2)
C15 C11 Yb1 Ga1 -176.2(2)
C16 C11 Yb1 Ga1 61.0(4)
C2 C1 Yb1 O1 122.9(2)
C5 C1 Yb1 O1 9.0(2)
C6 C1 Yb1 O1 -114.8(3)
C5 C1 Yb1 C2 -113.9(3)
C6 C1 Yb1 C2 122.3(5)
C2 C1 Yb1 C11 -69.3(2)
C5 C1 Yb1 C11 176.7(2)
C6 C1 Yb1 C11 53.0(4)
C2 C1 Yb1 C12 -94.5(2)
C5 C1 Yb1 C12 151.6(2)
C6 C1 Yb1 C12 27.8(4)
C2 C1 Yb1 C15 -37.1(3)
C5 C1 Yb1 C15 -151.0(2)
C6 C1 Yb1 C15 85.2(4)
C2 C1 Yb1 C3 37.3(2)
C5 C1 Yb1 C3 -76.6(2)
C6 C1 Yb1 C3 159.6(4)
C2 C1 Yb1 C5 113.9(3)
C6 C1 Yb1 C5 -123.8(4)
C2 C1 Yb1 C14 -22.2(3)
C5 C1 Yb1 C14 -136.2(2)
C6 C1 Yb1 C14 100.1(4)
C2 C1 Yb1 C4 76.8(2)
C5 C1 Yb1 C4 -37.1(2)
C6 C1 Yb1 C4 -160.9(4)
C2 C1 Yb1 C13 -78.8(4)
C5 C1 Yb1 C13 167.3(3)
C6 C1 Yb1 C13 43.5(6)
C2 C1 Yb1 Ga1 -155.2(2)
C5 C1 Yb1 Ga1 90.9(2)
C6 C1 Yb1 Ga1 -32.9(3)
C11 C12 Yb1 O1 -158.7(2)
C13 C12 Yb1 O1 -44.5(2)
C17 C12 Yb1 O1 78.0(4)
C11 C12 Yb1 C2 16.2(3)
C13 C12 Yb1 C2 130.4(2)
C17 C12 Yb1 C2 -107.2(4)
C13 C12 Yb1 C11 114.2(3)
C17 C12 Yb1 C11 -123.3(5)
C11 C12 Yb1 C1 54.1(3)
C13 C12 Yb1 C1 168.3(2)
C17 C12 Yb1 C1 -69.2(5)
C11 C12 Yb1 C15 -37.5(2)
C13 C12 Yb1 C15 76.7(2)
C17 C12 Yb1 C15 -160.8(5)
C11 C12 Yb1 C3 -19.2(3)
C13 C12 Yb1 C3 95.0(3)
C17 C12 Yb1 C3 -142.5(4)
C11 C12 Yb1 C5 85.9(3)
C13 C12 Yb1 C5 -159.9(2)
C17 C12 Yb1 C5 -37.4(6)
C11 C12 Yb1 C14 -77.5(3)
C13 C12 Yb1 C14 36.7(2)
C17 C12 Yb1 C14 159.2(5)
C11 C12 Yb1 C4 -25.8(11)
C13 C12 Yb1 C4 88.4(10)
C17 C12 Yb1 C4 -149.1(9)
C11 C12 Yb1 C13 -114.2(3)
C17 C12 Yb1 C13 122.5(5)
C11 C12 Yb1 Ga1 114.5(2)
C13 C12 Yb1 Ga1 -131.3(2)
C17 C12 Yb1 Ga1 -8.8(4)
C14 C15 Yb1 O1 2.8(3)
C11 C15 Yb1 O1 115.6(2)
C20 C15 Yb1 O1 -119.6(4)
C14 C15 Yb1 C2 144.7(2)
C11 C15 Yb1 C2 -102.5(3)
C20 C15 Yb1 C2 22.3(5)
C14 C15 Yb1 C11 -112.9(3)
C20 C15 Yb1 C11 124.8(6)
C14 C15 Yb1 C1 162.3(2)
C11 C15 Yb1 C1 -84.9(2)
C20 C15 Yb1 C1 39.9(5)
C14 C15 Yb1 C12 -76.3(2)
C11 C15 Yb1 C12 36.6(2)
C20 C15 Yb1 C12 161.4(5)
C14 C15 Yb1 C3 114.6(2)
C11 C15 Yb1 C3 -132.6(2)
C20 C15 Yb1 C3 -7.8(5)
C14 C15 Yb1 C5 139.9(2)
C11 C15 Yb1 C5 -107.2(3)
C20 C15 Yb1 C5 17.6(5)
C11 C15 Yb1 C14 112.9(3)
C20 C15 Yb1 C14 -122.3(6)
C14 C15 Yb1 C4 105.4(2)
C11 C15 Yb1 C4 -141.8(2)
C20 C15 Yb1 C4 -17.0(5)
C14 C15 Yb1 C13 -36.8(2)
C11 C15 Yb1 C13 76.1(2)
C20 C15 Yb1 C13 -159.1(5)
C14 C15 Yb1 Ga1 -108.5(2)
C11 C15 Yb1 Ga1 4.4(3)
C20 C15 Yb1 Ga1 129.2(4)
C4 C3 Yb1 O1 -39.6(2)
C2 C3 Yb1 O1 -152.8(2)
C8 C3 Yb1 O1 83.5(3)
C4 C3 Yb1 C2 113.2(3)
C8 C3 Yb1 C2 -123.7(4)
C4 C3 Yb1 C11 171.2(2)
C2 C3 Yb1 C11 58.0(3)
C8 C3 Yb1 C11 -65.8(4)
C4 C3 Yb1 C1 76.3(2)
C2 C3 Yb1 C1 -37.0(2)
C8 C3 Yb1 C1 -160.7(4)
C4 C3 Yb1 C12 -178.5(2)
C2 C3 Yb1 C12 68.3(3)
C8 C3 Yb1 C12 -55.5(4)
C4 C3 Yb1 C15 -164.5(2)
C2 C3 Yb1 C15 82.2(2)
C8 C3 Yb1 C15 -41.5(3)
C4 C3 Yb1 C5 36.5(2)
C2 C3 Yb1 C5 -76.7(2)
C8 C3 Yb1 C5 159.5(4)
C4 C3 Yb1 C14 -136.1(2)
C2 C3 Yb1 C14 110.6(2)
C8 C3 Yb1 C14 -13.1(4)
C2 C3 Yb1 C4 -113.2(3)
C8 C3 Yb1 C4 123.0(4)
C4 C3 Yb1 C13 -132.7(2)
C2 C3 Yb1 C13 114.1(2)
C8 C3 Yb1 C13 -9.7(4)
C4 C3 Yb1 Ga1 61.3(2)
C2 C3 Yb1 Ga1 -52.0(3)
C8 C3 Yb1 Ga1 -175.7(3)
C1 C5 Yb1 O1 -172.2(2)
C4 C5 Yb1 O1 74.3(2)
C10 C5 Yb1 O1 -48.8(3)
C1 C5 Yb1 C2 36.9(2)
C4 C5 Yb1 C2 -76.5(3)
C10 C5 Yb1 C2 160.3(4)
C1 C5 Yb1 C11 -4.7(3)
C4 C5 Yb1 C11 -118.2(3)
C10 C5 Yb1 C11 118.6(3)
C4 C5 Yb1 C1 -113.5(3)
C10 C5 Yb1 C1 123.4(4)
C1 C5 Yb1 C12 -54.0(4)
C4 C5 Yb1 C12 -167.5(3)
C10 C5 Yb1 C12 69.3(4)
C1 C5 Yb1 C15 43.1(3)
C4 C5 Yb1 C15 -70.4(3)
C10 C5 Yb1 C15 166.5(3)
C1 C5 Yb1 C3 77.1(2)
C4 C5 Yb1 C3 -36.3(2)
C10 C5 Yb1 C3 -159.5(4)
C1 C5 Yb1 C14 94.4(3)
C4 C5 Yb1 C14 -19.1(4)
C10 C5 Yb1 C14 -142.3(3)
C1 C5 Yb1 C4 113.5(3)
C10 C5 Yb1 C4 -123.2(4)
C1 C5 Yb1 C13 -151.6(6)
C4 C5 Yb1 C13 94.9(7)
C10 C5 Yb1 C13 -28.2(8)
C1 C5 Yb1 Ga1 -82.5(2)
C4 C5 Yb1 Ga1 164.1(2)
C10 C5 Yb1 Ga1 40.9(3)
C13 C14 Yb1 O1 68.5(2)
C15 C14 Yb1 O1 -177.6(2)
C19 C14 Yb1 O1 -55.8(4)
C13 C14 Yb1 C2 -153.4(2)
C15 C14 Yb1 C2 -39.6(3)
C19 C14 Yb1 C2 82.2(4)
C13 C14 Yb1 C11 -76.1(2)
C15 C14 Yb1 C11 37.7(2)
C19 C14 Yb1 C11 159.5(5)
C13 C14 Yb1 C1 -141.3(2)
C15 C14 Yb1 C1 -27.5(3)
C19 C14 Yb1 C1 94.3(5)
C13 C14 Yb1 C12 -36.7(2)
C15 C14 Yb1 C12 77.1(2)
C19 C14 Yb1 C12 -161.1(5)
C13 C14 Yb1 C15 -113.8(3)
C19 C14 Yb1 C15 121.8(5)
C13 C14 Yb1 C3 175.2(2)
C15 C14 Yb1 C3 -71.0(2)
C19 C14 Yb1 C3 50.8(4)
C13 C14 Yb1 C5 161.5(3)
C15 C14 Yb1 C5 -84.7(3)
C19 C14 Yb1 C5 37.2(6)
C13 C14 Yb1 C4 149.8(2)
C15 C14 Yb1 C4 -96.4(2)
C19 C14 Yb1 C4 25.4(5)
C15 C14 Yb1 C13 113.8(3)
C19 C14 Yb1 C13 -124.4(5)
C13 C14 Yb1 Ga1 -22.3(3)
C15 C14 Yb1 Ga1 91.5(2)
C19 C14 Yb1 Ga1 -146.7(4)
C3 C4 Yb1 O1 141.7(2)
C5 C4 Yb1 O1 -103.5(2)
C9 C4 Yb1 O1 18.2(3)
C3 C4 Yb1 C2 -37.6(2)
C5 C4 Yb1 C2 77.1(3)
C9 C4 Yb1 C2 -161.1(4)
C3 C4 Yb1 C11 -13.7(3)
C5 C4 Yb1 C11 101.1(3)
C9 C4 Yb1 C11 -137.1(3)
C3 C4 Yb1 C1 -77.6(2)
C5 C4 Yb1 C1 37.2(2)
C9 C4 Yb1 C1 159.0(4)
C3 C4 Yb1 C12 7.9(11)
C5 C4 Yb1 C12 122.7(10)
C9 C4 Yb1 C12 -115.5(10)
C3 C4 Yb1 C15 18.6(3)
C5 C4 Yb1 C15 133.4(2)
C9 C4 Yb1 C15 -104.8(4)
C5 C4 Yb1 C3 114.8(3)
C9 C4 Yb1 C3 -123.5(4)
C3 C4 Yb1 C5 -114.8(3)
C9 C4 Yb1 C5 121.7(5)
C3 C4 Yb1 C14 55.5(3)
C5 C4 Yb1 C14 170.3(2)
C9 C4 Yb1 C14 -67.9(4)
C3 C4 Yb1 C13 84.9(3)
C5 C4 Yb1 C13 -160.3(2)
C9 C4 Yb1 C13 -38.6(5)
C3 C4 Yb1 Ga1 -131.2(2)
C5 C4 Yb1 Ga1 -16.4(2)
C9 C4 Yb1 Ga1 105.3(3)
C12 C13 Yb1 O1 136.2(2)
C14 C13 Yb1 O1 -109.6(2)
C18 C13 Yb1 O1 15.2(4)
C12 C13 Yb1 C2 -74.8(3)
C14 C13 Yb1 C2 39.3(3)
C18 C13 Yb1 C2 164.2(4)
C12 C13 Yb1 C11 -36.6(2)
C14 C13 Yb1 C11 77.5(3)
C18 C13 Yb1 C11 -157.6(5)
C12 C13 Yb1 C1 -24.8(5)
C14 C13 Yb1 C1 89.4(4)
C18 C13 Yb1 C1 -145.7(4)
C14 C13 Yb1 C12 114.1(3)
C18 C13 Yb1 C12 -121.0(5)
C12 C13 Yb1 C15 -77.0(3)
C14 C13 Yb1 C15 37.1(2)
C18 C13 Yb1 C15 162.0(5)
C12 C13 Yb1 C3 -120.8(3)
C14 C13 Yb1 C3 -6.7(3)
C18 C13 Yb1 C3 118.2(4)
C12 C13 Yb1 C5 115.3(6)
C14 C13 Yb1 C5 -130.5(6)
C18 C13 Yb1 C5 -5.6(9)
C12 C13 Yb1 C14 -114.1(3)
C18 C13 Yb1 C14 124.9(5)
C12 C13 Yb1 C4 -166.8(2)
C14 C13 Yb1 C4 -52.6(3)
C18 C13 Yb1 C4 72.3(5)
C12 C13 Yb1 Ga1 47.7(2)
C14 C13 Yb1 Ga1 161.9(2)
C18 C13 Yb1 Ga1 -73.3(4)
C21 Ga1 Yb1 O1 10.0(2)
C24 Ga1 Yb1 O1 -142.3(2)
C25 Ga1 Yb1 O1 -69.8(3)
C22 Ga1 Yb1 O1 85.14(19)
C23 Ga1 Yb1 O1 151.50(17)
C21 Ga1 Yb1 C2 -123.0(2)
C24 Ga1 Yb1 C2 84.7(2)
C25 Ga1 Yb1 C2 157.2(3)
C22 Ga1 Yb1 C2 -47.90(19)
C23 Ga1 Yb1 C2 18.47(18)
C21 Ga1 Yb1 C11 139.8(2)
C24 Ga1 Yb1 C11 -12.5(2)
C25 Ga1 Yb1 C11 60.0(3)
C22 Ga1 Yb1 C11 -145.1(2)
C23 Ga1 Yb1 C11 -78.71(18)
C21 Ga1 Yb1 C1 -110.5(2)
C24 Ga1 Yb1 C1 97.2(2)
C25 Ga1 Yb1 C1 169.7(3)
C22 Ga1 Yb1 C1 -35.4(2)
C23 Ga1 Yb1 C1 31.00(18)
C21 Ga1 Yb1 C12 113.1(2)
C24 Ga1 Yb1 C12 -39.2(2)
C25 Ga1 Yb1 C12 33.2(3)
C22 Ga1 Yb1 C12 -171.8(2)
C23 Ga1 Yb1 C12 -105.48(19)
C21 Ga1 Yb1 C15 137.6(2)
C24 Ga1 Yb1 C15 -14.7(2)
C25 Ga1 Yb1 C15 57.8(3)
C22 Ga1 Yb1 C15 -147.3(2)
C23 Ga1 Yb1 C15 -80.93(19)
C21 Ga1 Yb1 C3 -98.7(2)
C24 Ga1 Yb1 C3 109.0(2)
C25 Ga1 Yb1 C3 -178.6(3)
C22 Ga1 Yb1 C3 -23.6(2)
C23 Ga1 Yb1 C3 42.73(19)
C21 Ga1 Yb1 C5 -79.7(2)
C24 Ga1 Yb1 C5 128.0(2)
C25 Ga1 Yb1 C5 -159.5(3)
C22 Ga1 Yb1 C5 -4.62(19)
C23 Ga1 Yb1 C5 61.74(18)
C21 Ga1 Yb1 C14 101.9(2)
C24 Ga1 Yb1 C14 -50.4(2)
C25 Ga1 Yb1 C14 22.1(3)
C22 Ga1 Yb1 C14 177.0(2)
C23 Ga1 Yb1 C14 -116.7(2)
C21 Ga1 Yb1 C4 -71.4(2)
C24 Ga1 Yb1 C4 136.3(2)
C25 Ga1 Yb1 C4 -151.3(3)
C22 Ga1 Yb1 C4 3.7(2)
C23 Ga1 Yb1 C4 70.04(18)
C21 Ga1 Yb1 C13 90.9(2)
C24 Ga1 Yb1 C13 -61.4(2)
C25 Ga1 Yb1 C13 11.1(3)
C22 Ga1 Yb1 C13 166.02(19)
C23 Ga1 Yb1 C13 -127.61(18)
